data_2237669
loop_
_publ_author_name
'Kannan, V.'
'Sugumar, P.'
'Brahadeeswaran, S.'
'Ponnuswamy, M. N.'

_publ_section_title
;
 2-Amino-6-methylpyridinium 4-hydroxybenzoate
;
_journal_coeditor_code LX2273
_journal_issue 4
_journal_name_full 'Acta Crystallographica Section E'
_journal_page_first o610
_journal_paper_doi 10.1107/S1600536813007939
_journal_volume 69
_journal_year 2013
_chemical_formula_iupac 'C6 H9 N2 +, C7 H5 O3 -'
_chemical_formula_moiety 'C6 H9 N2 +, C7 H5 O3 -'
_chemical_formula_sum 'C13 H14 N2 O3'
_chemical_formula_weight 246.26
_chemical_name_systematic
;
2-Amino-6-methylpyridinium 4-hydroxybenzoate
;
_space_group_IT_number 14
_symmetry_cell_setting monoclinic
_symmetry_space_group_name_Hall '-P 2ybc'
_symmetry_space_group_name_H-M 'P 1 21/c 1'
_atom_sites_solution_hydrogens geom
_atom_sites_solution_primary direct
_atom_sites_solution_secondary difmap
_audit_creation_method SHELXL-97
_cell_angle_alpha 90.00
_cell_angle_beta 117.116(2)
_cell_angle_gamma 90.00
_cell_formula_units_Z 4
_cell_length_a 11.9488(3)
_cell_length_b 9.2952(3)
_cell_length_c 12.4067(3)
_cell_measurement_reflns_used 2671
_cell_measurement_temperature 293(2)
_cell_measurement_theta_max 28.43
_cell_measurement_theta_min 1.91
_cell_volume 1226.51(6)
_computing_cell_refinement '<i>SAINT</i> (Bruker, 2008)'
_computing_data_collection '<i>APEX2</i> (Bruker, 2008)'
_computing_data_reduction '<i>SAINT</i> (Bruker, 2008)'
_computing_molecular_graphics
;
<i>ORTEP-3</i> for Windows
(Farrugia, 2012) and <i>DIAMOND</i> (Brandenburg,
1998)
;
_computing_publication_material '<i>SHELXL97</i> (Sheldrick, 2008) and <i>PLATON</i> (Spek, 2009)'
_computing_structure_refinement '<i>SHELXL97</i> (Sheldrick, 2008)'
_computing_structure_solution '<i>SHELXS97</i> (Sheldrick, 2008)'
_diffrn_ambient_temperature 293(2)
_diffrn_measured_fraction_theta_full 0.998
_diffrn_measured_fraction_theta_max 0.998
_diffrn_measurement_device_type 'Bruker SMART APEXII CCD'
_diffrn_measurement_method '\w and \f scans'
_diffrn_radiation_monochromator graphite
_diffrn_radiation_source 'fine-focus sealed tube'
_diffrn_radiation_type MoK\a
_diffrn_radiation_wavelength 0.71073
_diffrn_reflns_av_R_equivalents 0.0233
_diffrn_reflns_av_sigmaI/netI 0.0205
_diffrn_reflns_limit_h_max 15
_diffrn_reflns_limit_h_min -16
_diffrn_reflns_limit_k_max 12
_diffrn_reflns_limit_k_min -10
_diffrn_reflns_limit_l_max 15
_diffrn_reflns_limit_l_min -16
_diffrn_reflns_number 11403
_diffrn_reflns_theta_full 28.43
_diffrn_reflns_theta_max 28.43
_diffrn_reflns_theta_min 1.91
_exptl_absorpt_coefficient_mu 0.096
_exptl_absorpt_correction_T_max 0.984
_exptl_absorpt_correction_T_min 0.981
_exptl_absorpt_correction_type multi-scan
_exptl_absorpt_process_details '(<i>SADABS</i>; Bruker, 2008)'
_exptl_crystal_colour 'White Crystalline'
_exptl_crystal_density_diffrn 1.334
_exptl_crystal_density_method 'not measured'
_exptl_crystal_description Block
_exptl_crystal_F_000 520
_exptl_crystal_size_max 0.20
_exptl_crystal_size_mid 0.18
_exptl_crystal_size_min 0.17
_refine_diff_density_max 0.253
_refine_diff_density_min -0.202
_refine_ls_extinction_method none
_refine_ls_goodness_of_fit_ref 1.041
_refine_ls_hydrogen_treatment mixed
_refine_ls_matrix_type full
_refine_ls_number_parameters 168
_refine_ls_number_reflns 3084
_refine_ls_number_restraints 0
_refine_ls_restrained_S_all 1.041
_refine_ls_R_factor_all 0.0529
_refine_ls_R_factor_gt 0.0412
_refine_ls_shift/su_max 0.000
_refine_ls_shift/su_mean 0.000
_refine_ls_structure_factor_coef Fsqd
_refine_ls_weighting_details 'calc w=1/[\s^2^(Fo^2^)+(0.0582P)^2^+0.2532P] where P=(Fo^2^+2Fc^2^)/3'
_refine_ls_weighting_scheme calc
_refine_ls_wR_factor_gt 0.1120
_refine_ls_wR_factor_ref 0.1218
_reflns_number_gt 2471
_reflns_number_total 3084
_reflns_threshold_expression I>2\s(I)
_cod_data_source_file lx2273.cif
_cod_data_source_block I
_cod_original_sg_symbol_H-M 'P 21/c'
_cod_database_code 2237669
_cod_database_fobs_code 2237669

loop_
_symmetry_equiv_pos_as_xyz
'x, y, z'
'-x, y+1/2, -z+1/2'
'-x, -y, -z'
'x, -y-1/2, z-1/2'

loop_
_atom_site_type_symbol
_atom_site_label
_atom_site_fract_x
_atom_site_fract_y
_atom_site_fract_z
_atom_site_U_iso_or_equiv
_atom_site_adp_type
_atom_site_calc_flag
_atom_site_refinement_flags
_atom_site_occupancy
_atom_site_symmetry_multiplicity
C C2 0.63520(11) 0.65353(14) 0.57200(11) 0.0399(3) Uani d . 1 2
C C3 0.72343(13) 0.56067(17) 0.57177(14) 0.0528(3) Uani d . 1 2
H H3 0.7947 0.5393 0.6434 0.063 Uiso calc R 1 2
C C4 0.70557(14) 0.49803(16) 0.46291(15) 0.0562(4) Uani d . 1 2
H H4 0.7652 0.4342 0.4623 0.067 Uiso calc R 1 2
C C5 0.60208(14) 0.52912(14) 0.35780(13) 0.0486(3) Uani d . 1 2
H H5 0.5912 0.4868 0.2857 0.058 Uiso calc R 1 2
C C6 0.51139(12) 0.62547(13) 0.35806(11) 0.0384(3) Uani d . 1 2
C C7 0.64299(12) 0.72809(17) 0.68095(12) 0.0490(3) Uani d . 1 2
H H7A 0.5776 0.6934 0.6988 0.074 Uiso calc R 1 2
H H7B 0.6331 0.8298 0.6660 0.074 Uiso calc R 1 2
H H7C 0.7234 0.7094 0.7485 0.074 Uiso calc R 1 2
C C8 0.81847(10) 0.98339(13) 0.59471(10) 0.0370(3) Uani d . 1 2
C C9 0.90757(11) 0.92379(15) 0.70239(11) 0.0415(3) Uani d . 1 2
H H9 0.9070 0.9489 0.7747 0.050 Uiso calc R 1 2
C C10 0.99711(12) 0.82801(15) 0.70462(11) 0.0433(3) Uani d . 1 2
H H10 1.0556 0.7891 0.7778 0.052 Uiso calc R 1 2
C C11 0.99954(11) 0.79001(15) 0.59772(11) 0.0435(3) Uani d . 1 2
C C12 0.91149(14) 0.84879(19) 0.48968(12) 0.0592(4) Uani d . 1 2
H H12 0.9124 0.8242 0.4175 0.071 Uiso calc R 1 2
C C13 0.82247(13) 0.94363(18) 0.48875(12) 0.0542(4) Uani d . 1 2
H H13 0.7637 0.9819 0.4154 0.065 Uiso calc R 1 2
C C14 0.72117(10) 1.08629(13) 0.59372(10) 0.0369(3) Uani d . 1 2
N N1 0.53173(9) 0.68267(11) 0.46589(8) 0.0359(2) Uani d . 1 2
H H1 0.4763 0.7405 0.4674 0.043 Uiso calc R 1 2
N N2 0.40790(11) 0.66254(13) 0.26020(9) 0.0482(3) Uani d . 1 2
H H2A 0.3555 0.7216 0.2661 0.058 Uiso calc R 1 2
H H2B 0.3930 0.6276 0.1908 0.058 Uiso calc R 1 2
O O1 0.63458(8) 1.12882(11) 0.49535(8) 0.0503(3) Uani d . 1 2
O O2 0.73063(8) 1.12516(11) 0.69528(8) 0.0474(2) Uani d . 1 2
O O3 1.08494(10) 0.69729(13) 0.59355(10) 0.0598(3) Uani d . 1 2
H H3A 1.145(2) 0.672(2) 0.675(2) 0.089(6) Uiso d . 1 2

loop_
_atom_site_aniso_label
_atom_site_aniso_U_11
_atom_site_aniso_U_22
_atom_site_aniso_U_33
_atom_site_aniso_U_12
_atom_site_aniso_U_13
_atom_site_aniso_U_23
C2 0.0376(6) 0.0431(7) 0.0414(6) -0.0007(5) 0.0200(5) 0.0035(5)
C3 0.0437(7) 0.0584(9) 0.0572(8) 0.0125(6) 0.0239(6) 0.0110(7)
C4 0.0607(8) 0.0492(8) 0.0751(10) 0.0178(7) 0.0453(8) 0.0095(7)
C5 0.0657(8) 0.0392(7) 0.0571(8) 0.0039(6) 0.0422(7) -0.0004(6)
C6 0.0463(6) 0.0351(6) 0.0416(6) -0.0035(5) 0.0269(5) -0.0008(5)
C7 0.0444(7) 0.0597(8) 0.0395(6) -0.0010(6) 0.0162(5) -0.0015(6)
C8 0.0327(5) 0.0395(6) 0.0367(6) 0.0008(5) 0.0140(5) -0.0002(5)
C9 0.0417(6) 0.0474(7) 0.0345(6) 0.0047(5) 0.0165(5) 0.0002(5)
C10 0.0390(6) 0.0483(7) 0.0358(6) 0.0072(5) 0.0110(5) 0.0041(5)
C11 0.0372(6) 0.0472(7) 0.0430(6) 0.0062(5) 0.0156(5) -0.0027(5)
C12 0.0563(8) 0.0815(11) 0.0350(6) 0.0240(8) 0.0167(6) -0.0031(7)
C13 0.0485(7) 0.0720(10) 0.0339(6) 0.0205(7) 0.0117(5) 0.0031(6)
C14 0.0328(5) 0.0392(6) 0.0391(6) -0.0015(5) 0.0168(5) 0.0015(5)
N1 0.0373(5) 0.0366(5) 0.0379(5) 0.0027(4) 0.0208(4) 0.0000(4)
N2 0.0516(6) 0.0566(7) 0.0380(5) 0.0035(5) 0.0217(5) -0.0052(5)
O1 0.0431(5) 0.0630(6) 0.0413(5) 0.0166(4) 0.0162(4) 0.0076(4)
O2 0.0415(5) 0.0576(6) 0.0425(5) 0.0060(4) 0.0188(4) -0.0047(4)
O3 0.0539(6) 0.0729(7) 0.0498(6) 0.0261(5) 0.0212(5) 0.0006(5)

loop_
_atom_type_symbol
_atom_type_description
_atom_type_scat_dispersion_real
_atom_type_scat_dispersion_imag
_atom_type_scat_source
C C 0.0033 0.0016 'International Tables Vol C Tables 4.2.6.8 and 6.1.1.4'
H H 0.0000 0.0000 'International Tables Vol C Tables 4.2.6.8 and 6.1.1.4'
N N 0.0061 0.0033 'International Tables Vol C Tables 4.2.6.8 and 6.1.1.4'
O O 0.0106 0.0060 'International Tables Vol C Tables 4.2.6.8 and 6.1.1.4'

loop_
_geom_angle_atom_site_label_1
_geom_angle_atom_site_label_2
_geom_angle_atom_site_label_3
_geom_angle
N1 C2 C3 119.11(12)
N1 C2 C7 116.13(11)
C3 C2 C7 124.75(12)
C2 C3 C4 119.27(13)
C2 C3 H3 120.4
C4 C3 H3 120.4
C5 C4 C3 120.77(12)
C5 C4 H4 119.6
C3 C4 H4 119.6
C4 C5 C6 119.91(12)
C4 C5 H5 120.0
C6 C5 H5 120.0
N2 C6 N1 118.40(11)
N2 C6 C5 124.19(12)
N1 C6 C5 117.41(12)
C2 C7 H7A 109.5
C2 C7 H7B 109.5
H7A C7 H7B 109.5
C2 C7 H7C 109.5
H7A C7 H7C 109.5
H7B C7 H7C 109.5
C13 C8 C9 117.58(11)
C13 C8 C14 121.54(11)
C9 C8 C14 120.88(11)
C10 C9 C8 121.54(11)
C10 C9 H9 119.2
C8 C9 H9 119.2
C9 C10 C11 119.92(11)
C9 C10 H10 120.0
C11 C10 H10 120.0
O3 C11 C12 117.87(12)
O3 C11 C10 122.92(11)
C12 C11 C10 119.21(12)
C13 C12 C11 120.25(12)
C13 C12 H12 119.9
C11 C12 H12 119.9
C12 C13 C8 121.50(12)
C12 C13 H13 119.2
C8 C13 H13 119.2
O1 C14 O2 122.68(11)
O1 C14 C8 120.15(11)
O2 C14 C8 117.16(10)
C6 N1 C2 123.52(10)
C6 N1 H1 118.2
C2 N1 H1 118.2
C6 N2 H2A 120.0
C6 N2 H2B 120.0
H2A N2 H2B 120.0
C11 O3 H3A 109.1(12)

loop_
_geom_bond_atom_site_label_1
_geom_bond_atom_site_label_2
_geom_bond_distance
C2 N1 1.3606(15)
C2 C3 1.3634(18)
C2 C7 1.4837(18)
C3 C4 1.395(2)
C3 H3 0.9300
C4 C5 1.358(2)
C4 H4 0.9300
C5 C6 1.4070(17)
C5 H5 0.9300
C6 N2 1.3241(16)
C6 N1 1.3547(15)
C7 H7A 0.9600
C7 H7B 0.9600
C7 H7C 0.9600
C8 C13 1.3873(17)
C8 C9 1.3887(16)
C8 C14 1.5013(16)
C9 C10 1.3825(17)
C9 H9 0.9300
C10 C11 1.3855(17)
C10 H10 0.9300
C11 O3 1.3546(15)
C11 C12 1.3844(18)
C12 C13 1.3775(19)
C12 H12 0.9300
C13 H13 0.9300
C14 O1 1.2511(14)
C14 O2 1.2653(14)
N1 H1 0.8600
N2 H2A 0.8600
N2 H2B 0.8600
O3 H3A 0.97(2)

loop_
_geom_hbond_atom_site_label_D
_geom_hbond_atom_site_label_H
_geom_hbond_atom_site_label_A
_geom_hbond_site_symmetry_A
_geom_hbond_distance_DH
_geom_hbond_distance_HA
_geom_hbond_distance_DA
_geom_hbond_angle_DHA
N1 H1 O1 3_676 0.86 2.00 2.8499(13) 169.2
N2 H2A O2 3_676 0.86 1.94 2.7879(14) 167.8
N2 H2B O1 2_645 0.86 2.18 2.9902(14) 157.2
O3 H3A O2 2_746 0.97(2) 1.67(2) 2.6281(14) 168.5(19)
C4 H4 O3 3_766 0.93 2.51 3.4134(17) 163.3

loop_
_geom_torsion_atom_site_label_1
_geom_torsion_atom_site_label_2
_geom_torsion_atom_site_label_3
_geom_torsion_atom_site_label_4
_geom_torsion
N1 C2 C3 C4 0.1(2)
C7 C2 C3 C4 -179.57(13)
C2 C3 C4 C5 0.3(2)
C3 C4 C5 C6 0.0(2)
C4 C5 C6 N2 179.79(13)
C4 C5 C6 N1 -0.64(19)
C13 C8 C9 C10 -0.1(2)
C14 C8 C9 C10 179.48(12)
C8 C9 C10 C11 0.3(2)
C9 C10 C11 O3 179.75(13)
C9 C10 C11 C12 -0.1(2)
O3 C11 C12 C13 179.97(15)
C10 C11 C12 C13 -0.1(3)
C11 C12 C13 C8 0.3(3)
C9 C8 C13 C12 -0.1(2)
C14 C8 C13 C12 -179.76(14)
C13 C8 C14 O1 6.19(19)
C9 C8 C14 O1 -173.41(12)
C13 C8 C14 O2 -174.60(12)
C9 C8 C14 O2 5.80(18)
N2 C6 N1 C2 -179.31(11)
C5 C6 N1 C2 1.10(17)
C3 C2 N1 C6 -0.82(18)
C7 C2 N1 C6 178.85(11)

loop_
_cod_related_entry_id
_cod_related_entry_database
_cod_related_entry_code
1 ChemSpider 30658386
